data_7248377
loop_
_publ_author_name
'Zhao, Binshan'
'Kuang, Baolong'
'Sun, Mou'
'Wang, Tingwei'
'Zhang, Chao'
'Xu, Meiqi'
'Li, Cong'
'Lu, Zujia'
'Zhang, Jian-guo'

_publ_section_title
;
 3-(3,5-Dinitrophenyl)-5-amino-1,2,4-oxadiazole: synthesis, structure and
 properties of a novel insensitive energetic material
;
_journal_issue 19
_journal_name_full CrystEngComm
_journal_page_first 2491
_journal_page_last 2497
_journal_paper_doi 10.1039/D4CE00201F
_journal_volume 26
_journal_year 2024
_chemical_absolute_configuration ad
_chemical_formula_moiety 'C9 H3 Cl3 N4 O5'
_chemical_formula_sum 'C9 H3 Cl3 N4 O5'
_chemical_formula_weight 353.50
_space_group_crystal_system monoclinic
_space_group_IT_number 4
_space_group_name_Hall 'P 2yb'
_space_group_name_H-M_alt 'P 1 21 1'
_atom_sites_solution_hydrogens geom
_atom_sites_solution_primary direct
_atom_sites_solution_secondary difmap
_audit_creation_date 2023-06-05
_audit_creation_method
;
  Olex2 1.1
  (compiled 2011.02.15 svn.r1672, GUI svn.r3494)
;
_audit_update_record
;
2023-07-04 deposited with the CCDC.	2024-03-28 downloaded from the CCDC.
;
_cell_angle_alpha 90.00
_cell_angle_beta 101.40(3)
_cell_angle_gamma 90.00
_cell_formula_units_Z 2
_cell_length_a 5.4240(8)
_cell_length_b 10.6544(14)
_cell_length_c 11.243(7)
_cell_measurement_reflns_used 1505
_cell_measurement_temperature 120.1(2)
_cell_measurement_theta_max 26.1440
_cell_measurement_theta_min 4.1510
_cell_volume 636.9(4)
_computing_cell_refinement
;
CrysAlisPro, Agilent Technologies,
Version 1.171.37.35 (release 13-08-2014 CrysAlis171 .NET)
(compiled Aug 13 2014,18:06:01)
;
_computing_data_collection
;
CrysAlisPro, Agilent Technologies,
Version 1.171.37.35 (release 13-08-2014 CrysAlis171 .NET)
(compiled Aug 13 2014,18:06:01)
;
_computing_data_reduction
;
CrysAlisPro, Agilent Technologies,
Version 1.171.37.35 (release 13-08-2014 CrysAlis171 .NET)
(compiled Aug 13 2014,18:06:01)
;
_computing_molecular_graphics
;
O. V. Dolomanov, L. J. Bourhis, R. J. Gildea, J. A. K. Howard and H. Puschmann,
OLEX2: a complete structure solution, refinement and analysis program.
J. Appl. Cryst. (2009). 42, 339-341.
;
_computing_publication_material
;
O. V. Dolomanov, L. J. Bourhis, R. J. Gildea, J. A. K. Howard and H. Puschmann,
OLEX2: a complete structure solution, refinement and analysis program.
J. Appl. Cryst. (2009). 42, 339-341.
;
_computing_structure_refinement 'SHELXL-97 (Sheldrick, 1997)'
_computing_structure_solution 'A short history of SHELX (Sheldrick, 2007)/Bruker'
_diffrn_ambient_environment N~2~
_diffrn_ambient_temperature 120.1(2)
_diffrn_detector 'CCD plate'
_diffrn_detector_area_resol_mean 16.0971
_diffrn_detector_type Eos
_diffrn_measured_fraction_theta_full 0.9975
_diffrn_measured_fraction_theta_max 0.8181
_diffrn_measurement_details
;
#__ type_ start__ end____ width___ exp.time_
  1 omega    1.00   87.00   1.0000    2.0000
omega____ theta____ kappa____ phi______ frames
    -       15.9289   19.0000   30.0000 86

#__ type_ start__ end____ width___ exp.time_
  2 omega  -51.00   49.00   1.0000    2.0000
omega____ theta____ kappa____ phi______ frames
    -       15.9289    0.0000    0.0000 100

#__ type_ start__ end____ width___ exp.time_
  3 omega  -23.00   28.00   1.0000    2.0000
omega____ theta____ kappa____ phi______ frames
    -      -10.7727   37.0000  -60.0000 51

#__ type_ start__ end____ width___ exp.time_
  4 omega    1.00   37.00   1.0000    2.0000
omega____ theta____ kappa____ phi______ frames
    -       15.9289  -99.0000 -180.0000 36

#__ type_ start__ end____ width___ exp.time_
  5 omega   32.00   74.00   1.0000    2.0000
omega____ theta____ kappa____ phi______ frames
    -       15.9289 -178.0000   60.0000 42
;
_diffrn_measurement_device 'four-circle diffractometer'
_diffrn_measurement_device_type 'Xcalibur, Eos, Gemini'
_diffrn_measurement_method '\w scans'
_diffrn_orient_matrix_UB_11 0.0826593000
_diffrn_orient_matrix_UB_12 -0.0084591000
_diffrn_orient_matrix_UB_13 0.0567322000
_diffrn_orient_matrix_UB_21 -0.0818254000
_diffrn_orient_matrix_UB_22 0.0361222000
_diffrn_orient_matrix_UB_23 0.0286077000
_diffrn_orient_matrix_UB_31 -0.0659232000
_diffrn_orient_matrix_UB_32 -0.0554426000
_diffrn_orient_matrix_UB_33 0.0099941000
_diffrn_radiation_monochromator graphite
_diffrn_radiation_probe x-ray
_diffrn_radiation_type 'Mo K\a'
_diffrn_radiation_wavelength 0.71073
_diffrn_reflns_av_R_equivalents 0.0398
_diffrn_reflns_av_unetI/netI 0.0768
_diffrn_reflns_limit_h_max 6
_diffrn_reflns_limit_h_min -6
_diffrn_reflns_limit_k_max 12
_diffrn_reflns_limit_k_min -13
_diffrn_reflns_limit_l_max 13
_diffrn_reflns_limit_l_min -12
_diffrn_reflns_number 4110
_diffrn_reflns_theta_full 26.00
_diffrn_reflns_theta_max 26.00
_diffrn_reflns_theta_min 3.70
_diffrn_source 'Enhance (Mo) X-ray Source'
_exptl_absorpt_coefficient_mu 0.747
_exptl_absorpt_correction_T_max 1.00000
_exptl_absorpt_correction_T_min 0.92279
_exptl_absorpt_correction_type multi-scan
_exptl_absorpt_process_details
;
CrysAlisPro, Agilent Technologies,
Version 1.171.37.35 (release 13-08-2014 CrysAlis171 .NET)
(compiled Aug 13 2014,18:06:01)
Empirical absorption correction using spherical harmonics,
 implemented in SCALE3 ABSPACK scaling algorithm.
;
_exptl_crystal_colour colourless
_exptl_crystal_density_diffrn 1.843
_exptl_crystal_density_meas 1.843
_exptl_crystal_density_method 'not measured'
_exptl_crystal_description block
_exptl_crystal_F_000 352
_exptl_crystal_size_max 0.29
_exptl_crystal_size_mid 0.15
_exptl_crystal_size_min 0.15
_refine_diff_density_max 0.249
_refine_diff_density_min -0.268
_refine_diff_density_rms 0.069
_refine_ls_abs_structure_details 'Flack H D (1983), Acta Cryst. A39, 876-881'
_refine_ls_abs_structure_Flack -0.15(7)
_refine_ls_extinction_method none
_refine_ls_goodness_of_fit_ref 0.998
_refine_ls_hydrogen_treatment mixed
_refine_ls_matrix_type full
_refine_ls_number_parameters 190
_refine_ls_number_reflns 2421
_refine_ls_number_restraints 1
_refine_ls_restrained_S_all 0.998
_refine_ls_R_factor_all 0.0463
_refine_ls_R_factor_gt 0.0402
_refine_ls_shift/su_max 0.001
_refine_ls_shift/su_mean 0.000
_refine_ls_structure_factor_coef Fsqd
_refine_ls_weighting_details 'calc w=1/[\s^2^(Fo^2^)+(0.0189P)^2^+0.0000P] where P=(Fo^2^+2Fc^2^)/3'
_refine_ls_weighting_scheme calc
_refine_ls_wR_factor_gt 0.0687
_refine_ls_wR_factor_ref 0.0732
_reflns_number_gt 2202
_reflns_number_total 2421
_reflns_threshold_expression >2sigma(I)
_cod_data_source_file d4ce00201f2.cif
_cod_data_source_block exp_8578
_cod_depositor_comments 'Adding full bibliography for 7248377--7248378.cif.'
_cod_database_code 7248377
_reflns_odcompleteness_completeness 99.75
_reflns_odcompleteness_iscentric 1
_reflns_odcompleteness_theta 25.07

loop_
_space_group_symop_id
_space_group_symop_operation_xyz
1 'x, y, z'
2 '-x, y+1/2, -z'

loop_
_atom_site_label
_atom_site_type_symbol
_atom_site_fract_x
_atom_site_fract_y
_atom_site_fract_z
_atom_site_U_iso_or_equiv
_atom_site_adp_type
_atom_site_occupancy
_atom_site_symmetry_multiplicity
_atom_site_calc_flag
_atom_site_refinement_flags
_atom_site_disorder_assembly
_atom_site_disorder_group
Cl1 Cl 0.16572(17) 0.46090(8) 0.03308(8) 0.0180(2) Uani 1 1 d . . .
Cl2 Cl -0.32323(17) 0.50643(8) -0.11957(8) 0.0188(2) Uani 1 1 d . . .
Cl3 Cl -0.16269(18) 0.65244(8) 0.09900(8) 0.0202(2) Uani 1 1 d . . .
O3 O -0.1711(6) 0.9167(3) -0.7430(2) 0.0299(7) Uani 1 1 d . . .
N3 N -0.1838(6) 0.8614(3) -0.6497(3) 0.0210(8) Uani 1 1 d . . .
O2 O -0.3469(6) 0.7853(3) -0.6395(3) 0.0397(8) Uani 1 1 d . . .
O4 O 0.5871(6) 1.1297(3) -0.5582(2) 0.0356(8) Uani 1 1 d . . .
O5 O 0.7547(5) 1.0980(2) -0.3689(2) 0.0243(6) Uani 1 1 d . . .
N4 N 0.5893(6) 1.0820(3) -0.4584(3) 0.0219(8) Uani 1 1 d . . .
C1 C -0.0649(7) 0.5768(3) -0.0246(3) 0.0154(8) Uani 1 1 d . . .
O1 O 0.2672(5) 0.7266(2) -0.0335(2) 0.0181(6) Uani 1 1 d . . .
C7 C 0.2003(7) 0.9737(3) -0.5534(3) 0.0167(8) Uani 1 1 d . . .
H7 H 0.2064 1.0135 -0.6284 0.020 Uiso 1 1 calc R . .
C8 C 0.3793(7) 0.9960(3) -0.4495(3) 0.0160(8) Uani 1 1 d . . .
C6 C 0.0124(7) 0.8901(3) -0.5414(3) 0.0161(8) Uani 1 1 d . . .
N1 N -0.0129(6) 0.7045(3) -0.2061(3) 0.0153(7) Uani 1 1 d . . .
C5 C -0.0038(7) 0.8306(3) -0.4328(3) 0.0157(9) Uani 1 1 d . . .
H5 H -0.1379 0.7746 -0.4282 0.019 Uiso 1 1 calc R . .
C9 C 0.3750(7) 0.9401(3) -0.3392(3) 0.0157(9) Uani 1 1 d . . .
H9 H 0.5008 0.9586 -0.2699 0.019 Uiso 1 1 calc R . .
C2 C 0.0562(7) 0.6706(3) -0.0942(3) 0.0127(8) Uani 1 1 d . . .
N2 N 0.3456(6) 0.8078(3) -0.1190(3) 0.0171(7) Uani 1 1 d . . .
C4 C 0.1816(7) 0.8555(3) -0.3317(3) 0.0144(8) Uani 1 1 d . . .
C3 C 0.1748(7) 0.7905(3) -0.2171(3) 0.0138(8) Uani 1 1 d . . .

loop_
_atom_site_aniso_label
_atom_site_aniso_U_11
_atom_site_aniso_U_22
_atom_site_aniso_U_33
_atom_site_aniso_U_23
_atom_site_aniso_U_13
_atom_site_aniso_U_12
Cl1 0.0182(5) 0.0159(4) 0.0197(5) 0.0037(4) 0.0032(4) 0.0025(4)
Cl2 0.0158(5) 0.0227(5) 0.0167(5) 0.0004(4) 0.0005(4) -0.0049(4)
Cl3 0.0223(5) 0.0233(5) 0.0162(5) -0.0019(4) 0.0065(4) 0.0015(4)
O3 0.0323(19) 0.0407(17) 0.0144(15) 0.0093(14) -0.0008(13) -0.0080(14)
N3 0.021(2) 0.0234(18) 0.0177(18) 0.0030(15) 0.0021(15) -0.0013(16)
O2 0.034(2) 0.052(2) 0.0272(18) 0.0098(16) -0.0077(15) -0.0248(17)
O4 0.0375(18) 0.047(2) 0.0213(17) 0.0127(15) 0.0022(15) -0.0199(16)
O5 0.0192(15) 0.0279(15) 0.0241(17) 0.0032(13) -0.0002(13) -0.0050(13)
N4 0.0188(19) 0.0214(19) 0.027(2) -0.0003(15) 0.0072(17) -0.0016(15)
C1 0.016(2) 0.0153(19) 0.015(2) 0.0020(15) 0.0026(17) 0.0031(16)
O1 0.0191(15) 0.0209(14) 0.0139(14) 0.0031(11) 0.0023(12) -0.0038(12)
C7 0.023(2) 0.015(2) 0.013(2) 0.0008(16) 0.0048(16) 0.0036(18)
C8 0.018(2) 0.0144(19) 0.018(2) 0.0028(16) 0.0083(17) 0.0013(16)
C6 0.018(2) 0.0148(19) 0.0138(19) -0.0009(16) -0.0011(16) 0.0055(18)
N1 0.0169(18) 0.0141(16) 0.0159(18) 0.0009(14) 0.0059(14) -0.0021(15)
C5 0.014(2) 0.013(2) 0.021(2) -0.0014(16) 0.0063(17) -0.0036(16)
C9 0.017(2) 0.0137(19) 0.017(2) -0.0026(15) 0.0035(17) 0.0029(16)
C2 0.0128(19) 0.0105(18) 0.0142(19) 0.0000(16) 0.0012(16) 0.0032(16)
N2 0.0192(19) 0.0162(16) 0.0163(17) 0.0063(14) 0.0043(15) -0.0029(15)
C4 0.017(2) 0.0135(18) 0.013(2) 0.0017(16) 0.0035(17) 0.0035(17)
C3 0.018(2) 0.0115(19) 0.012(2) -0.0051(16) 0.0040(17) 0.0035(17)

loop_
_atom_type_symbol
_atom_type_description
_atom_type_scat_dispersion_real
_atom_type_scat_dispersion_imag
_atom_type_scat_source
C C 0.0033 0.0016 'International Tables Vol C Tables 4.2.6.8 and 6.1.1.4'
H H 0.0000 0.0000 'International Tables Vol C Tables 4.2.6.8 and 6.1.1.4'
Cl Cl 0.1484 0.1585 'International Tables Vol C Tables 4.2.6.8 and 6.1.1.4'
N N 0.0061 0.0033 'International Tables Vol C Tables 4.2.6.8 and 6.1.1.4'
O O 0.0106 0.0060 'International Tables Vol C Tables 4.2.6.8 and 6.1.1.4'

loop_
_geom_angle_atom_site_label_1
_geom_angle_atom_site_label_2
_geom_angle_atom_site_label_3
_geom_angle
_geom_angle_site_symmetry_1
_geom_angle_site_symmetry_3
_geom_angle_publ_flag
O3 N3 O2 124.6(3) . . ?
O3 N3 C6 117.0(3) . . ?
O2 N3 C6 118.4(3) . . ?
O4 N4 C8 116.7(3) . . ?
O5 N4 O4 124.6(3) . . ?
O5 N4 C8 118.7(3) . . ?
Cl2 C1 Cl1 110.12(19) . . ?
Cl2 C1 Cl3 110.12(19) . . ?
Cl3 C1 Cl1 109.00(19) . . ?
C2 C1 Cl1 107.6(2) . . ?
C2 C1 Cl2 110.3(3) . . ?
C2 C1 Cl3 109.6(2) . . ?
C2 O1 N2 105.3(3) . . ?
C8 C7 H7 122.0 . . ?
C6 C7 H7 122.0 . . ?
C6 C7 C8 115.9(3) . . ?
C7 C8 N4 118.0(3) . . ?
C9 C8 N4 118.6(4) . . ?
C9 C8 C7 123.4(3) . . ?
C7 C6 N3 118.5(3) . . ?
C7 C6 C5 123.7(4) . . ?
C5 C6 N3 117.8(3) . . ?
C2 N1 C3 101.2(3) . . ?
C6 C5 H5 121.0 . . ?
C4 C5 C6 118.1(3) . . ?
C4 C5 H5 121.0 . . ?
C8 C9 H9 120.7 . . ?
C8 C9 C4 118.6(4) . . ?
C4 C9 H9 120.7 . . ?
O1 C2 C1 116.5(3) . . ?
N1 C2 C1 128.5(3) . . ?
N1 C2 O1 115.0(3) . . ?
C3 N2 O1 103.2(3) . . ?
C5 C4 C9 120.3(3) . . ?
C5 C4 C3 119.3(3) . . ?
C9 C4 C3 120.4(4) . . ?
N1 C3 C4 122.3(3) . . ?
N2 C3 N1 115.2(3) . . ?
N2 C3 C4 122.5(3) . . ?

loop_
_geom_bond_atom_site_label_1
_geom_bond_atom_site_label_2
_geom_bond_distance
_geom_bond_site_symmetry_2
_geom_bond_publ_flag
Cl1 C1 1.786(4) . ?
Cl2 C1 1.753(4) . ?
Cl3 C1 1.776(4) . ?
O3 N3 1.217(4) . ?
N3 O2 1.222(4) . ?
N3 C6 1.481(5) . ?
O4 N4 1.229(4) . ?
O5 N4 1.221(4) . ?
N4 C8 1.480(4) . ?
C1 C2 1.499(5) . ?
O1 C2 1.350(4) . ?
O1 N2 1.419(3) . ?
C7 H7 0.9500 . ?
C7 C8 1.384(5) . ?
C7 C6 1.380(5) . ?
C8 C9 1.380(5) . ?
C6 C5 1.394(5) . ?
N1 C2 1.291(4) . ?
N1 C3 1.394(4) . ?
C5 H5 0.9500 . ?
C5 C4 1.387(5) . ?
C9 H9 0.9500 . ?
C9 C4 1.398(5) . ?
N2 C3 1.306(5) . ?
C4 C3 1.469(5) . ?

loop_
_geom_torsion_atom_site_label_1
_geom_torsion_atom_site_label_2
_geom_torsion_atom_site_label_3
_geom_torsion_atom_site_label_4
_geom_torsion
_geom_torsion_site_symmetry_1
_geom_torsion_site_symmetry_2
_geom_torsion_site_symmetry_3
_geom_torsion_site_symmetry_4
_geom_torsion_publ_flag
Cl1 C1 C2 O1 -56.1(3) . . . . ?
Cl1 C1 C2 N1 123.0(3) . . . . ?
Cl2 C1 C2 O1 -176.3(2) . . . . ?
Cl2 C1 C2 N1 2.9(4) . . . . ?
Cl3 C1 C2 O1 62.3(3) . . . . ?
Cl3 C1 C2 N1 -118.6(3) . . . . ?
O3 N3 C6 C7 -2.0(5) . . . . ?
O3 N3 C6 C5 178.0(3) . . . . ?
N3 C6 C5 C4 179.0(3) . . . . ?
O2 N3 C6 C7 178.5(3) . . . . ?
O2 N3 C6 C5 -1.5(5) . . . . ?
O4 N4 C8 C7 1.3(5) . . . . ?
O4 N4 C8 C9 179.8(3) . . . . ?
O5 N4 C8 C7 -176.7(3) . . . . ?
O5 N4 C8 C9 1.8(5) . . . . ?
N4 C8 C9 C4 -177.8(3) . . . . ?
O1 N2 C3 N1 -0.1(4) . . . . ?
O1 N2 C3 C4 -179.2(3) . . . . ?
C7 C8 C9 C4 0.6(5) . . . . ?
C7 C6 C5 C4 -1.0(5) . . . . ?
C8 C7 C6 N3 -179.5(3) . . . . ?
C8 C7 C6 C5 0.5(5) . . . . ?
C8 C9 C4 C5 -1.1(5) . . . . ?
C8 C9 C4 C3 177.8(3) . . . . ?
C6 C7 C8 N4 178.1(3) . . . . ?
C6 C7 C8 C9 -0.3(5) . . . . ?
C6 C5 C4 C9 1.3(5) . . . . ?
C6 C5 C4 C3 -177.7(3) . . . . ?
C5 C4 C3 N1 -0.3(5) . . . . ?
C5 C4 C3 N2 178.7(3) . . . . ?
C9 C4 C3 N1 -179.2(3) . . . . ?
C9 C4 C3 N2 -0.2(5) . . . . ?
C2 O1 N2 C3 0.3(3) . . . . ?
C2 N1 C3 N2 -0.1(4) . . . . ?
C2 N1 C3 C4 179.0(3) . . . . ?
N2 O1 C2 C1 178.9(3) . . . . ?
N2 O1 C2 N1 -0.4(4) . . . . ?
C3 N1 C2 C1 -178.8(3) . . . . ?
C3 N1 C2 O1 0.3(4) . . . . ?
